data_7702788
loop_
_publ_author_name
'Aldridge, Simon'
'Calder, Richard J.'
'Rossin, Andrea'
'Dickinson, Anthony A.'
'Willock, David J.'
'Jones, Cameron'
'Evans, David J.'
'Steed, Jonathan W.'
'Light, Mark E.'
'Coles, Simon J.'
'Hursthouse, Michael B.'

_publ_section_title
;
 Linking of metal centres through boryl ligands: synthesis, spectroscopic
 and structural characterisation of symmetrically bridged boryl complexes
;
_journal_issue 9
_journal_name_full 'Journal of the Chemical Society, Dalton Transactions'
_journal_page_first 2020
_journal_paper_doi 10.1039/b200695m
_journal_year 2002
_chemical_formula_sum 'C6 H2 B2 Cl2 O4'
_chemical_formula_weight 230.60
_space_group_IT_number 2
_space_group_name_Hall '-P 1'
_space_group_name_H-M_alt 'P -1'
_symmetry_cell_setting triclinic
_symmetry_space_group_name_H-M 'P -1'
_atom_sites_solution_hydrogens geom
_atom_sites_solution_primary direct
_atom_sites_solution_secondary difmap
_audit_creation_method SHELXL-97
_cell_angle_alpha 105.64(3)
_cell_angle_beta 103.88(3)
_cell_angle_gamma 91.38(3)
_cell_formula_units_Z 1
_cell_length_a 4.4108(9)
_cell_length_b 6.7612(14)
_cell_length_c 7.5147(15)
_cell_measurement_temperature 100(2)
_cell_volume 208.56(9)
_computing_cell_refinement DENZO-SMN
_computing_data_collection 'Nonius Collect'
_computing_data_reduction DENZO-SMN
_computing_molecular_graphics 'XSeed (Barbour, 1999)'
_computing_structure_refinement 'SHELXL-97 (Sheldrick, 1997)'
_computing_structure_solution 'SHELXS-97 (Sheldrick, 1990)'
_diffrn_ambient_temperature 100(2)
_diffrn_measured_fraction_theta_full 0.989
_diffrn_measured_fraction_theta_max 0.989
_diffrn_measurement_device_type KappaCCD
_diffrn_measurement_method '2o phi + omega scans'
_diffrn_radiation_monochromator graphite
_diffrn_radiation_source 'fine-focus sealed tube'
_diffrn_radiation_type MoK\a
_diffrn_radiation_wavelength 0.71070
_diffrn_reflns_av_R_equivalents 0.0492
_diffrn_reflns_av_sigmaI/netI 0.0717
_diffrn_reflns_limit_h_max 5
_diffrn_reflns_limit_h_min -5
_diffrn_reflns_limit_k_max 8
_diffrn_reflns_limit_k_min -8
_diffrn_reflns_limit_l_max 9
_diffrn_reflns_limit_l_min -9
_diffrn_reflns_number 1535
_diffrn_reflns_theta_full 27.49
_diffrn_reflns_theta_max 27.49
_diffrn_reflns_theta_min 2.91
_diffrn_standards_decay_% 0
_exptl_absorpt_coefficient_mu 0.753
_exptl_absorpt_correction_T_max 0.9633
_exptl_absorpt_correction_T_min 0.7528
_exptl_absorpt_correction_type Scalepack
_exptl_crystal_colour colourless
_exptl_crystal_density_diffrn 1.836
_exptl_crystal_density_method 'not measured'
_exptl_crystal_description plate
_exptl_crystal_F_000 114
_exptl_crystal_size_max 0.40
_exptl_crystal_size_mid 0.10
_exptl_crystal_size_min 0.05
_refine_diff_density_max 0.341
_refine_diff_density_min -0.382
_refine_diff_density_rms 0.085
_refine_ls_extinction_coef 0.022(7)
_refine_ls_extinction_expression Fc^*^=kFc[1+0.001xFc^2^\l^3^/sin(2\q)]^-1/4^
_refine_ls_extinction_method SHELXL
_refine_ls_goodness_of_fit_ref 1.099
_refine_ls_hydrogen_treatment mixed
_refine_ls_matrix_type full
_refine_ls_number_parameters 69
_refine_ls_number_reflns 949
_refine_ls_number_restraints 0
_refine_ls_restrained_S_all 1.099
_refine_ls_R_factor_all 0.0630
_refine_ls_R_factor_gt 0.0419
_refine_ls_shift/su_max 0.000
_refine_ls_shift/su_mean 0.000
_refine_ls_structure_factor_coef Fsqd
_refine_ls_weighting_details 'calc w=1/[\s^2^(Fo^2^)+(0.0000P)^2^+0.1080P] where P=(Fo^2^+2Fc^2^)/3'
_refine_ls_weighting_scheme calc
_refine_ls_wR_factor_gt 0.0779
_refine_ls_wR_factor_ref 0.0854
_reflns_number_gt 735
_reflns_number_total 949
_reflns_threshold_expression >2sigma(I)
_cod_data_source_file b200695m.txt
_cod_data_source_block sa2
_cod_original_cell_volume 208.56(7)
_cod_original_sg_symbol_H-M P-1
_cod_database_code 7702788

loop_
_symmetry_equiv_pos_as_xyz
'x, y, z'
'-x, -y, -z'

loop_
_atom_site_label
_atom_site_type_symbol
_atom_site_fract_x
_atom_site_fract_y
_atom_site_fract_z
_atom_site_U_iso_or_equiv
_atom_site_adp_type
_atom_site_occupancy
_atom_site_symmetry_multiplicity
_atom_site_calc_flag
Cl1 Cl 0.17722(15) 0.81111(10) 0.61471(9) 0.0251(2) Uani 1 1 d
O1 O 0.6977(4) 0.8166(3) 0.9023(2) 0.0185(4) Uani 1 1 d
O2 O 0.4762(4) 0.4919(3) 0.7184(2) 0.0185(4) Uani 1 1 d
C2 C 0.7407(5) 0.4745(4) 0.8571(3) 0.0150(5) Uani 1 1 d
C1 C 0.8753(5) 0.6696(4) 0.9668(3) 0.0149(5) Uani 1 1 d
C3 C 0.8567(6) 0.2950(4) 0.8841(3) 0.0173(5) Uani 1 1 d
B1 B 0.4610(6) 0.7014(5) 0.7518(4) 0.0192(6) Uani 1 1 d
H3 H 0.767(6) 0.164(4) 0.812(4) 0.017(7) Uiso 1 1 d

loop_
_atom_site_aniso_label
_atom_site_aniso_U_11
_atom_site_aniso_U_22
_atom_site_aniso_U_33
_atom_site_aniso_U_23
_atom_site_aniso_U_13
_atom_site_aniso_U_12
Cl1 0.0248(4) 0.0309(4) 0.0215(4) 0.0112(3) 0.0044(2) 0.0118(3)
O1 0.0192(9) 0.0171(9) 0.0209(10) 0.0080(7) 0.0047(7) 0.0065(7)
O2 0.0155(8) 0.0188(9) 0.0197(10) 0.0065(7) 0.0003(7) 0.0026(7)
C2 0.0095(10) 0.0212(13) 0.0150(12) 0.0074(10) 0.0018(9) 0.0018(9)
C1 0.0153(11) 0.0148(12) 0.0186(13) 0.0092(10) 0.0064(9) 0.0057(9)
C3 0.0184(12) 0.0144(13) 0.0178(13) 0.0035(10) 0.0037(10) -0.0001(10)
B1 0.0179(13) 0.0248(15) 0.0188(15) 0.0075(12) 0.0100(11) 0.0058(11)

loop_
_atom_type_symbol
_atom_type_description
_atom_type_scat_dispersion_real
_atom_type_scat_dispersion_imag
_atom_type_scat_source
C C 0.0033 0.0016 'International Tables Vol C Tables 4.2.6.8 and 6.1.1.4'
H H 0.0000 0.0000 'International Tables Vol C Tables 4.2.6.8 and 6.1.1.4'
B B 0.0013 0.0007 'International Tables Vol C Tables 4.2.6.8 and 6.1.1.4'
O O 0.0106 0.0060 'International Tables Vol C Tables 4.2.6.8 and 6.1.1.4'
Cl Cl 0.1484 0.1585 'International Tables Vol C Tables 4.2.6.8 and 6.1.1.4'

loop_
_geom_angle_atom_site_label_1
_geom_angle_atom_site_label_2
_geom_angle_atom_site_label_3
_geom_angle
_geom_angle_site_symmetry_1
_geom_angle_site_symmetry_3
B1 O1 C1 104.15(19) . .
B1 O2 C2 104.1(2) . .
C3 C2 C1 123.9(2) . .
C3 C2 O2 126.8(2) . .
C1 C2 O2 109.3(2) . .
C2 C1 C3 123.5(2) . 2_767
C2 C1 O1 109.1(2) . .
C3 C1 O1 127.4(2) 2_767 .
C2 C3 C1 112.6(2) . 2_767
O2 B1 O1 113.4(2) . .
O2 B1 Cl1 123.6(2) . .
O1 B1 Cl1 123.0(2) . .

loop_
_geom_bond_atom_site_label_1
_geom_bond_atom_site_label_2
_geom_bond_distance
_geom_bond_site_symmetry_2
Cl1 B1 1.737(3) .
O1 B1 1.377(3) .
O1 C1 1.397(3) .
O2 B1 1.377(3) .
O2 C2 1.396(3) .
C2 C3 1.375(3) .
C2 C1 1.384(3) .
C1 C3 1.384(3) 2_767
C3 C1 1.384(3) 2_767

loop_
_geom_torsion_atom_site_label_1
_geom_torsion_atom_site_label_2
_geom_torsion_atom_site_label_3
_geom_torsion_atom_site_label_4
_geom_torsion
_geom_torsion_site_symmetry_4
B1 O2 C2 C3 179.9(3) .
B1 O2 C2 C1 -0.3(3) .
C3 C2 C1 C3 0.3(4) 2_767
O2 C2 C1 C3 -179.5(2) 2_767
C3 C2 C1 O1 -179.5(2) .
O2 C2 C1 O1 0.7(3) .
B1 O1 C1 C2 -0.7(3) .
B1 O1 C1 C3 179.4(2) 2_767
C1 C2 C3 C1 -0.3(4) 2_767
O2 C2 C3 C1 179.5(2) 2_767
C2 O2 B1 O1 -0.2(3) .
C2 O2 B1 Cl1 178.44(19) .
C1 O1 B1 O2 0.6(3) .
C1 O1 B1 Cl1 -178.1(2) .
